data_4313153
loop_
_publ_author_name
'Xiangru Meng'
'Yinglin Song'
'Hongwei Hou'
'Yaoting Fan'
'Gang Li'
'Yu Zhu'

_publ_section_title
;
 Novel Pb and Zn Coordination Polymers: Synthesis, Molecular Structures,
 and Third-Order Nonlinear Optical Properties
;
_journal_name_full 'Inorganic Chemistry'
_journal_page_first 1306
_journal_page_last 1315
_journal_paper_doi 10.1021/ic0259282
_journal_volume 42
_journal_year 2003
_chemical_formula_sum 'C18 H16 N8 S2 Zn'
_chemical_formula_weight 473.88
_chemical_name_systematic
; 
 ? 
;
_space_group_IT_number 2
_symmetry_cell_setting triclinic
_symmetry_space_group_name_Hall '-P 1'
_symmetry_space_group_name_H-M 'P -1'
_atom_sites_solution_hydrogens geom
_atom_sites_solution_primary direct
_atom_sites_solution_secondary difmap
_audit_creation_method SHELXL
_cell_angle_alpha 98.42(3)
_cell_angle_beta 106.65(3)
_cell_angle_gamma 90.30(3)
_cell_formula_units_Z 2
_cell_length_a 10.218(2)
_cell_length_b 13.251(3)
_cell_length_c 8.210(2)
_cell_measurement_reflns_used 170
_cell_measurement_temperature 293(2)
_cell_measurement_theta_max 25.2
_cell_measurement_theta_min 2
_cell_volume 1052.2(4)
_computing_cell_refinement raxis
_computing_data_collection raxis
_computing_data_reduction raxis
_computing_molecular_graphics texsan
_computing_publication_material texsan
_computing_structure_refinement 'SHELXL-93 (Sheldrick, 1993)'
_computing_structure_solution 'SHELXS-86 (Sheldrick, 1990)'
_diffrn_ambient_temperature 293(2)
_diffrn_measurement_device R-axis-IV
_diffrn_measurement_method 'Osillation  frame'
_diffrn_radiation_monochromator graphite
_diffrn_radiation_source 'fine-focus sealed tube'
_diffrn_radiation_type MoK\a
_diffrn_radiation_wavelength 0.71073
_diffrn_reflns_av_R_equivalents 0.0000
_diffrn_reflns_av_sigmaI/netI 0.0713
_diffrn_reflns_limit_h_max 13
_diffrn_reflns_limit_h_min 0
_diffrn_reflns_limit_k_max 17
_diffrn_reflns_limit_k_min -17
_diffrn_reflns_limit_l_max 9
_diffrn_reflns_limit_l_min -10
_diffrn_reflns_number 3033
_diffrn_reflns_theta_max 27.61
_diffrn_reflns_theta_min 1.56
_exptl_absorpt_coefficient_mu 1.387
_exptl_crystal_colour colorless
_exptl_crystal_density_diffrn 1.496
_exptl_crystal_description PRISMATIC
_exptl_crystal_F_000 484
_exptl_crystal_size_max 0.30
_exptl_crystal_size_mid 0.20
_exptl_crystal_size_min 0.15
_refine_diff_density_max 0.698
_refine_diff_density_min -0.649
_refine_diff_density_rms 0.094
_refine_ls_extinction_method none
_refine_ls_goodness_of_fit_all 1.055
_refine_ls_goodness_of_fit_obs 1.092
_refine_ls_matrix_type full
_refine_ls_number_parameters 262
_refine_ls_number_reflns 3033
_refine_ls_number_restraints 0
_refine_ls_restrained_S_all 1.055
_refine_ls_restrained_S_obs 1.092
_refine_ls_R_factor_all 0.0888
_refine_ls_R_factor_obs 0.0647
_refine_ls_shift/esd_max 0.000
_refine_ls_shift/esd_mean 0.000
_refine_ls_structure_factor_coef Fsqd
_refine_ls_weighting_details 'w=1/[\s^2^(Fo^2^)+(0.0925P)^2^+0.0000P] where P=(Fo^2^+2Fc^2^)/3'
_refine_ls_weighting_scheme calc
_refine_ls_wR_factor_all 0.1587
_refine_ls_wR_factor_obs 0.1464
_reflns_number_observed 2446
_reflns_number_total 3033
_reflns_observed_criterion >2sigma(I)
_cod_data_source_file ic0259282_s1_2.cif
_cod_data_source_block Polymer2
_cod_depositor_comments
;
The following automatic conversions were performed:

'_symmetry_cell_setting' value 'Triclinic' changed to 'triclinic'
according to the built-in table from CIF Core dictionary named
'cif_core.dic' version 2.4.1 from 2010-06-29.

Automatic conversion script
Id: cif_fix_values 1646 2011-03-28 12:23:43Z adriana 

The following automatic conversions were performed:

'_refine_ls_weighting_scheme' value 'calc
w=1/[\s^2^(Fo^2^)+(0.0925P)^2^+0.0000P] where P=(Fo^2^+2Fc^2^)/3' was
changed to 'calc'. New tag '_refine_ls_weighting_details' was
created. The value of the new tag was set to
'w=1/[\s^2^(Fo^2^)+(0.0925P)^2^+0.0000P] where P=(Fo^2^+2Fc^2^)/3'.

Automatic conversion script
Id: cif_fix_values 3143 2015-03-26 13:38:13Z robertas 
;
_cod_database_code 4313153

loop_
_symmetry_equiv_pos_as_xyz
'x, y, z'
'-x, -y, -z'

loop_
_atom_site_aniso_label
_atom_site_aniso_U_11
_atom_site_aniso_U_22
_atom_site_aniso_U_33
_atom_site_aniso_U_23
_atom_site_aniso_U_13
_atom_site_aniso_U_12
Zn1 0.0439(4) 0.0445(4) 0.0544(5) 0.0094(3) 0.0100(3) 0.0046(3)
N1 0.039(3) 0.048(3) 0.064(3) 0.011(2) 0.011(2) 0.000(2)
N2 0.050(3) 0.045(3) 0.074(4) 0.003(3) 0.018(3) 0.004(2)
N3 0.047(3) 0.054(3) 0.069(4) 0.012(3) 0.026(3) 0.008(2)
N4 0.037(3) 0.044(3) 0.059(3) 0.008(2) 0.004(2) 0.001(2)
N5 0.040(3) 0.049(3) 0.067(3) 0.013(3) 0.009(2) 0.005(2)
N6 0.040(3) 0.055(3) 0.049(3) 0.013(2) 0.005(2) -0.001(2)
N7 0.060(4) 0.072(4) 0.050(3) 0.012(3) 0.005(3) 0.008(3)
N8 0.056(4) 0.064(4) 0.078(4) 0.019(3) 0.027(3) 0.005(3)
S1 0.084(2) 0.091(2) 0.0828(15) -0.0167(12) -0.0133(12) 0.0065(11)
S2 0.0464(11) 0.100(2) 0.121(2) 0.0263(13) 0.0182(11) 0.0040(10)
C1 0.046(3) 0.033(3) 0.047(3) 0.011(2) 0.012(3) 0.002(2)
C2 0.050(4) 0.047(3) 0.053(4) 0.018(3) 0.016(3) 0.005(3)
C3 0.058(4) 0.056(4) 0.062(4) 0.020(3) 0.005(3) -0.014(3)
C4 0.085(5) 0.044(4) 0.052(4) 0.011(3) 0.003(4) -0.004(3)
C5 0.079(5) 0.048(4) 0.056(4) 0.010(3) 0.016(3) 0.012(3)
C6 0.051(4) 0.047(3) 0.051(4) 0.013(3) 0.012(3) 0.000(3)
C7 0.054(4) 0.067(4) 0.083(5) 0.012(4) 0.026(4) 0.008(3)
C8 0.048(4) 0.085(5) 0.093(6) 0.007(4) 0.027(4) 0.009(3)
C9 0.042(4) 0.088(5) 0.067(4) 0.009(4) 0.021(3) -0.010(3)
C10 0.048(4) 0.083(5) 0.064(4) 0.030(4) 0.009(3) -0.005(3)
C11 0.043(3) 0.037(3) 0.037(3) 0.004(2) 0.005(2) 0.003(2)
C12 0.068(4) 0.043(3) 0.043(3) 0.008(3) 0.017(3) 0.000(3)
C13 0.064(4) 0.053(4) 0.059(4) 0.015(3) 0.016(3) 0.020(3)
C14 0.046(4) 0.063(4) 0.067(4) 0.010(3) 0.021(3) 0.021(3)
C15 0.050(4) 0.048(3) 0.050(4) -0.002(3) 0.015(3) 0.002(3)
C16 0.040(3) 0.039(3) 0.038(3) 0.002(2) 0.002(2) 0.001(2)
C17 0.056(4) 0.048(3) 0.059(4) 0.005(3) 0.016(3) 0.013(3)
C18 0.057(4) 0.048(3) 0.054(4) 0.011(3) 0.012(3) 0.001(3)

loop_
_atom_site_label
_atom_site_type_symbol
_atom_site_fract_x
_atom_site_fract_y
_atom_site_fract_z
_atom_site_U_iso_or_equiv
_atom_site_thermal_displace_type
_atom_site_occupancy
_atom_site_calc_flag
_atom_site_refinement_flags
_atom_site_disorder_group
Zn1 Zn 0.87218(7) 0.79120(5) 0.51988(9) 0.0483(3) Uani 1 d . .
N1 N 0.8269(5) 0.9159(3) 0.6612(6) 0.0512(12) Uani 1 d . .
N2 N 0.7001(5) 0.9192(4) 0.6706(7) 0.0570(14) Uani 1 d . .
N3 N 0.6912(5) 1.0074(4) 0.7688(7) 0.0543(13) Uani 1 d . .
N4 N 0.8690(5) 0.6643(3) 0.6326(6) 0.0489(12) Uani 1 d . .
N5 N 0.7476(5) 0.6328(4) 0.6348(7) 0.0529(13) Uani 1 d . .
N6 N 0.7594(5) 0.5429(4) 0.6921(6) 0.0492(12) Uani 1 d . .
N7 N 0.7186(6) 0.7648(4) 0.3127(7) 0.0624(15) Uani 1 d . .
N8 N 1.0577(6) 0.8090(4) 0.5139(7) 0.0634(15) Uani 1 d . .
S1 S 0.5048(2) 0.6836(2) 0.0321(3) 0.0970(8) Uani 1 d . .
S2 S 1.3329(2) 0.7987(2) 0.5353(3) 0.0894(7) Uani 1 d . .
C1 C 0.9022(6) 1.0027(4) 0.7583(7) 0.0419(13) Uani 1 d . .
C2 C 1.0384(6) 1.0348(4) 0.7902(7) 0.0488(14) Uani 1 d . .
H2B H 1.0980(6) 0.9963(4) 0.7427(7) 0.059 Uiso 1 calc R .
C3 C 1.0795(7) 1.1267(5) 0.8959(8) 0.060(2) Uani 1 d . .
H3A H 1.1704(7) 1.1499(5) 0.9241(8) 0.072 Uiso 1 calc R .
C4 C 0.9888(8) 1.1862(5) 0.9624(8) 0.063(2) Uani 1 d . .
H4A H 1.0215(8) 1.2488(5) 1.0304(8) 0.076 Uiso 1 calc R .
C5 C 0.8531(7) 1.1569(5) 0.9323(8) 0.062(2) Uani 1 d . .
H5B H 0.7936(7) 1.1965(5) 0.9786(8) 0.074 Uiso 1 calc R .
C6 C 0.8121(6) 1.0621(4) 0.8258(8) 0.0497(15) Uani 1 d . .
C7 C 0.5618(7) 1.0288(5) 0.8104(9) 0.067(2) Uani 1 d . .
H7A H 0.4855(7) 0.9956(5) 0.7174(9) 0.080 Uiso 1 calc R .
H7B H 0.5495(7) 1.1018(5) 0.8233(9) 0.080 Uiso 1 calc R .
C8 C 0.5648(7) 0.9901(6) 0.9747(10) 0.075(2) Uani 1 d . .
H8A H 0.6421(7) 1.0231(6) 1.0665(10) 0.090 Uiso 1 calc R .
H8B H 0.5778(7) 0.9172(6) 0.9607(10) 0.090 Uiso 1 calc R .
C9 C 0.5072(6) 0.5157(6) 0.5952(8) 0.065(2) Uani 1 d . .
H9A H 0.4981(6) 0.5889(6) 0.6171(8) 0.078 Uiso 1 calc R .
H9B H 0.4327(6) 0.4827(6) 0.6221(8) 0.078 Uiso 1 calc R .
C10 C 0.6400(6) 0.4897(6) 0.7137(9) 0.065(2) Uani 1 d . .
H10A H 0.6379(6) 0.5076(6) 0.8317(9) 0.078 Uiso 1 calc R .
H10B H 0.6497(6) 0.4166(6) 0.6923(9) 0.078 Uiso 1 calc R .
C11 C 0.8921(5) 0.5140(4) 0.7273(7) 0.0405(13) Uani 1 d . .
C12 C 0.9529(6) 0.4274(4) 0.7897(7) 0.051(2) Uani 1 d . .
H12A H 0.9031(6) 0.3744(4) 0.8107(7) 0.061 Uiso 1 calc R .
C13 C 1.0921(7) 0.4272(5) 0.8175(8) 0.058(2) Uani 1 d . .
H13A H 1.1389(7) 0.3727(5) 0.8621(8) 0.070 Uiso 1 calc R .
C14 C 1.1662(6) 0.5064(5) 0.7809(8) 0.058(2) Uani 1 d . .
H14A H 1.2601(6) 0.5020(5) 0.8007(8) 0.069 Uiso 1 calc R .
C15 C 1.1046(6) 0.5898(4) 0.7169(7) 0.0502(15) Uani 1 d . .
H15A H 1.1538(6) 0.6417(4) 0.6918(7) 0.060 Uiso 1 calc R .
C16 C 0.9617(5) 0.5925(4) 0.6911(7) 0.0417(13) Uani 1 d . .
C17 C 0.6293(6) 0.7297(4) 0.1966(8) 0.055(2) Uani 1 d . .
C18 C 1.1738(7) 0.8045(4) 0.5211(8) 0.053(2) Uani 1 d . .

loop_
_atom_type_symbol
_atom_type_description
_atom_type_scat_dispersion_real
_atom_type_scat_dispersion_imag
_atom_type_scat_source
C C 0.0033 0.0016 'International Tables Vol C Tables 4.2.6.8 and 6.1.1.4'
H H 0.0000 0.0000 'International Tables Vol C Tables 4.2.6.8 and 6.1.1.4'
N N 0.0061 0.0033 'International Tables Vol C Tables 4.2.6.8 and 6.1.1.4'
S S 0.1246 0.1234 'International Tables Vol C Tables 4.2.6.8 and 6.1.1.4'
Zn Zn 0.2839 1.4301 'International Tables Vol C Tables 4.2.6.8 and 6.1.1.4'

loop_
_geom_angle_atom_site_label_1
_geom_angle_atom_site_label_2
_geom_angle_atom_site_label_3
_geom_angle
_geom_angle_site_symmetry_1
_geom_angle_site_symmetry_3
_geom_angle_publ_flag
N8 Zn1 N7 122.6(2) . . ?
N8 Zn1 N1 108.4(2) . . ?
N7 Zn1 N1 105.5(2) . . ?
N8 Zn1 N4 105.3(2) . . ?
N7 Zn1 N4 103.4(2) . . ?
N1 Zn1 N4 111.4(2) . . ?
N2 N1 C1 109.7(4) . . ?
N2 N1 Zn1 116.5(4) . . ?
C1 N1 Zn1 133.7(4) . . ?
N1 N2 N3 107.1(5) . . ?
N2 N3 C6 111.6(5) . . ?
N2 N3 C7 119.0(5) . . ?
C6 N3 C7 129.2(5) . . ?
N5 N4 C16 108.5(5) . . ?
N5 N4 Zn1 115.1(4) . . ?
C16 N4 Zn1 135.8(4) . . ?
N4 N5 N6 108.1(4) . . ?
N5 N6 C11 110.7(5) . . ?
N5 N6 C10 120.7(5) . . ?
C11 N6 C10 128.5(5) . . ?
C17 N7 Zn1 166.4(6) . . ?
C18 N8 Zn1 168.6(5) . . ?
N1 C1 C2 131.9(5) . . ?
N1 C1 C6 106.3(5) . . ?
C2 C1 C6 121.7(5) . . ?
C3 C2 C1 116.1(5) . . ?
C3 C2 H2B 122.0(4) . . ?
C1 C2 H2B 122.0(3) . . ?
C2 C3 C4 122.0(6) . . ?
C2 C3 H3A 119.0(4) . . ?
C4 C3 H3A 119.0(4) . . ?
C5 C4 C3 123.3(5) . . ?
C5 C4 H4A 118.3(4) . . ?
C3 C4 H4A 118.3(4) . . ?
C4 C5 C6 114.4(6) . . ?
C4 C5 H5B 122.8(4) . . ?
C6 C5 H5B 122.8(4) . . ?
N3 C6 C1 105.2(5) . . ?
N3 C6 C5 132.4(6) . . ?
C1 C6 C5 122.5(6) . . ?
N3 C7 C8 109.7(5) . . ?
N3 C7 H7A 109.7(4) . . ?
C8 C7 H7A 109.7(4) . . ?
N3 C7 H7B 109.7(3) . . ?
C8 C7 H7B 109.7(4) . . ?
H7A C7 H7B 108.2 . . ?
C7 C8 C8 112.5(8) . 2_677 ?
C7 C8 H8A 109.1(4) . . ?
C8 C8 H8A 109.1(6) 2_677 . ?
C7 C8 H8B 109.1(4) . . ?
C8 C8 H8B 109.1(6) 2_677 . ?
H8A C8 H8B 107.8 . . ?
C10 C9 C9 114.4(7) . 2_666 ?
C10 C9 H9A 108.7(4) . . ?
C9 C9 H9A 108.7(6) 2_666 . ?
C10 C9 H9B 108.7(4) . . ?
C9 C9 H9B 108.7(5) 2_666 . ?
H9A C9 H9B 107.6 . . ?
N6 C10 C9 112.8(6) . . ?
N6 C10 H10A 109.0(3) . . ?
C9 C10 H10A 109.0(4) . . ?
N6 C10 H10B 109.0(3) . . ?
C9 C10 H10B 109.0(4) . . ?
H10A C10 H10B 107.8 . . ?
C16 C11 N6 104.5(5) . . ?
C16 C11 C12 124.3(5) . . ?
N6 C11 C12 131.2(6) . . ?
C13 C12 C11 114.6(6) . . ?
C13 C12 H12A 122.7(4) . . ?
C11 C12 H12A 122.7(4) . . ?
C12 C13 C14 122.4(6) . . ?
C12 C13 H13A 118.8(4) . . ?
C14 C13 H13A 118.8(3) . . ?
C15 C14 C13 122.2(6) . . ?
C15 C14 H14A 118.9(4) . . ?
C13 C14 H14A 118.9(4) . . ?
C14 C15 C16 116.2(6) . . ?
C14 C15 H15A 121.9(4) . . ?
C16 C15 H15A 121.9(3) . . ?
C11 C16 N4 108.2(5) . . ?
C11 C16 C15 120.3(5) . . ?
N4 C16 C15 131.5(5) . . ?
N7 C17 S1 178.4(6) . . ?
N8 C18 S2 178.8(6) . . ?

loop_
_geom_bond_atom_site_label_1
_geom_bond_atom_site_label_2
_geom_bond_distance
_geom_bond_site_symmetry_2
_geom_bond_publ_flag
Zn1 N8 1.925(6) . ?
Zn1 N7 1.941(5) . ?
Zn1 N1 2.011(5) . ?
Zn1 N4 2.039(5) . ?
N1 N2 1.321(6) . ?
N1 C1 1.386(7) . ?
N2 N3 1.339(6) . ?
N3 C6 1.353(7) . ?
N3 C7 1.477(8) . ?
N4 N5 1.313(7) . ?
N4 C16 1.384(7) . ?
N5 N6 1.338(7) . ?
N6 C11 1.373(7) . ?
N6 C10 1.472(8) . ?
N7 C17 1.151(7) . ?
N8 C18 1.173(8) . ?
S1 C17 1.607(7) . ?
S2 C18 1.599(7) . ?
C1 C2 1.392(8) . ?
C1 C6 1.396(8) . ?
C2 C3 1.374(8) . ?
C2 H2B 0.93 . ?
C3 C4 1.397(9) . ?
C3 H3A 0.93 . ?
C4 C5 1.380(9) . ?
C4 H4A 0.93 . ?
C5 C6 1.407(8) . ?
C5 H5B 0.93 . ?
C7 C8 1.504(10) . ?
C7 H7A 0.97 . ?
C7 H7B 0.97 . ?
C8 C8 1.511(12) 2_677 ?
C8 H8A 0.97 . ?
C8 H8B 0.97 . ?
C9 C10 1.501(9) . ?
C9 C9 1.521(12) 2_666 ?
C9 H9A 0.97 . ?
C9 H9B 0.97 . ?
C10 H10A 0.97 . ?
C10 H10B 0.97 . ?
C11 C16 1.371(8) . ?
C11 C12 1.401(7) . ?
C12 C13 1.374(8) . ?
C12 H12A 0.93 . ?
C13 C14 1.407(9) . ?
C13 H13A 0.93 . ?
C14 C15 1.373(8) . ?
C14 H14A 0.93 . ?
C15 C16 1.415(8) . ?
C15 H15A 0.93 . ?

loop_
_geom_torsion_atom_site_label_1
_geom_torsion_atom_site_label_2
_geom_torsion_atom_site_label_3
_geom_torsion_atom_site_label_4
_geom_torsion
_geom_torsion_site_symmetry_1
_geom_torsion_site_symmetry_2
_geom_torsion_site_symmetry_3
_geom_torsion_site_symmetry_4
_geom_torsion_publ_flag
N8 Zn1 N1 N2 176.2(4) . . . . ?
N7 Zn1 N1 N2 43.2(5) . . . . ?
N4 Zn1 N1 N2 -68.4(5) . . . . ?
N8 Zn1 N1 C1 -5.2(6) . . . . ?
N7 Zn1 N1 C1 -138.2(6) . . . . ?
N4 Zn1 N1 C1 110.2(6) . . . . ?
C1 N1 N2 N3 1.3(7) . . . . ?
Zn1 N1 N2 N3 -179.8(4) . . . . ?
N1 N2 N3 C6 -0.5(7) . . . . ?
N1 N2 N3 C7 -176.3(5) . . . . ?
N8 Zn1 N4 N5 -173.9(4) . . . . ?
N7 Zn1 N4 N5 -44.2(4) . . . . ?
N1 Zn1 N4 N5 68.7(4) . . . . ?
N8 Zn1 N4 C16 -4.0(6) . . . . ?
N7 Zn1 N4 C16 125.7(5) . . . . ?
N1 Zn1 N4 C16 -121.3(5) . . . . ?
C16 N4 N5 N6 -0.3(6) . . . . ?
Zn1 N4 N5 N6 172.3(3) . . . . ?
N4 N5 N6 C11 -0.5(6) . . . . ?
N4 N5 N6 C10 178.2(5) . . . . ?
N8 Zn1 N7 C17 102.5(24) . . . . ?
N1 Zn1 N7 C17 -133.0(24) . . . . ?
N4 Zn1 N7 C17 -15.8(24) . . . . ?
N7 Zn1 N8 C18 -112.6(28) . . . . ?
N1 Zn1 N8 C18 124.1(28) . . . . ?
N4 Zn1 N8 C18 4.8(28) . . . . ?
N2 N1 C1 C2 179.8(6) . . . . ?
Zn1 N1 C1 C2 1.1(10) . . . . ?
N2 N1 C1 C6 -1.5(7) . . . . ?
Zn1 N1 C1 C6 179.8(4) . . . . ?
N1 C1 C2 C3 -179.5(6) . . . . ?
C6 C1 C2 C3 1.9(9) . . . . ?
C1 C2 C3 C4 -2.3(9) . . . . ?
C2 C3 C4 C5 2.0(10) . . . . ?
C3 C4 C5 C6 -1.1(10) . . . . ?
N2 N3 C6 C1 -0.4(7) . . . . ?
C7 N3 C6 C1 174.8(6) . . . . ?
N2 N3 C6 C5 -179.0(6) . . . . ?
C7 N3 C6 C5 -3.8(12) . . . . ?
N1 C1 C6 N3 1.1(7) . . . . ?
C2 C1 C6 N3 -180.0(5) . . . . ?
N1 C1 C6 C5 179.9(6) . . . . ?
C2 C1 C6 C5 -1.2(9) . . . . ?
C4 C5 C6 N3 179.1(7) . . . . ?
C4 C5 C6 C1 0.7(9) . . . . ?
N2 N3 C7 C8 90.5(7) . . . . ?
C6 N3 C7 C8 -84.4(8) . . . . ?
N3 C7 C8 C8 179.8(8) . . . 2_677 ?
N5 N6 C10 C9 27.1(8) . . . . ?
C11 N6 C10 C9 -154.4(6) . . . . ?
C9 C9 C10 N6 62.9(9) 2_666 . . . ?
N5 N6 C11 C16 1.1(6) . . . . ?
C10 N6 C11 C16 -177.5(5) . . . . ?
N5 N6 C11 C12 179.7(6) . . . . ?
C10 N6 C11 C12 1.1(10) . . . . ?
C16 C11 C12 C13 1.6(8) . . . . ?
N6 C11 C12 C13 -176.8(6) . . . . ?
C11 C12 C13 C14 -1.8(9) . . . . ?
C12 C13 C14 C15 0.8(10) . . . . ?
C13 C14 C15 C16 0.6(9) . . . . ?
N6 C11 C16 N4 -1.2(6) . . . . ?
C12 C11 C16 N4 -179.9(5) . . . . ?
N6 C11 C16 C15 178.5(5) . . . . ?
C12 C11 C16 C15 -0.2(9) . . . . ?
N5 N4 C16 C11 1.0(6) . . . . ?
Zn1 N4 C16 C11 -169.4(4) . . . . ?
N5 N4 C16 C15 -178.7(5) . . . . ?
Zn1 N4 C16 C15 10.9(9) . . . . ?
C14 C15 C16 C11 -0.9(8) . . . . ?
C14 C15 C16 N4 178.7(6) . . . . ?
Zn1 N7 C17 S1 -163.7(191) . . . . ?
Zn1 N8 C18 S2 -66.0(280) . . . . ?
